data_2007906
loop_
_publ_author_name
'Sood, Geeta'
'Schwalbe, Carl H.'
'Fraser, William'

_publ_section_title
;
 9-(Carboxymethyl)-6-chloropurine Ethyl Ester
;
_journal_issue 12
_journal_name_full 'Acta Crystallographica Section C'
_journal_page_first 1907
_journal_page_last 1909
_journal_paper_doi 10.1107/S0108270198012360
_journal_volume 54
_journal_year 1998
_chemical_formula_analytical 'C9 H9 Cl N4 O2'
_chemical_formula_structural 'C9 H9 Cl N4 O2'
_chemical_formula_sum 'C9 H9 Cl N4 O2'
_chemical_formula_weight 240.65
_chemical_melting_point .367E-305
_chemical_name_common
;
 Methyl 6-Chloro-9-purine-9-acetate
;
_chemical_name_systematic
;
ethyl 6-chloropurine-9-acetate
;
_space_group_IT_number 2
_symmetry_cell_setting triclinic
_symmetry_space_group_name_Hall '-P 1'
_symmetry_space_group_name_H-M 'P -1'
_audit_creation_method SHELXL
_cell_angle_alpha 105.01(2)
_cell_angle_beta 93.85(2)
_cell_angle_gamma 105.00(2)
_cell_formula_units_Z 4
_cell_length_a 5.872(2)
_cell_length_b 10.529(2)
_cell_length_c 19.096(5)
_cell_measurement_reflns_used 25
_cell_measurement_temperature 293(2)
_cell_measurement_theta_max 33.2
_cell_measurement_theta_min 19.7
_cell_volume 1090.0(5)
_computing_cell_refinement 'CAD-4 Software'
_computing_data_collection 'CAD-4 Software (Enraf-Nonius, 1989)'
_computing_data_reduction 'CADABS (Gould & Smith, 1986)'
_computing_molecular_graphics 'ORTEPII (Johnson, 1976)'
_computing_publication_material SHELXL93
_computing_structure_refinement 'SHELXL93 (Sheldrick, 1993)'
_computing_structure_solution 'MULTAN84 (Main et al., 1984)'
_diffrn_ambient_temperature 293(2)
_diffrn_measurement_device 'Enraf-Nonius CAD-4'
_diffrn_measurement_method \w/2\q
_diffrn_radiation_monochromator graphite
_diffrn_radiation_source 'fine-focus sealed tube'
_diffrn_radiation_type CuK\a
_diffrn_radiation_wavelength 1.54178
_diffrn_reflns_av_R_equivalents 0.077
_diffrn_reflns_av_sigmaI/netI 0.020
_diffrn_reflns_limit_h_max 7
_diffrn_reflns_limit_h_min 0
_diffrn_reflns_limit_k_max 12
_diffrn_reflns_limit_k_min -12
_diffrn_reflns_limit_l_max 22
_diffrn_reflns_limit_l_min -22
_diffrn_reflns_number 3890
_diffrn_reflns_theta_max 67.92
_diffrn_reflns_theta_min 2.42
_diffrn_standards_decay_% 9
_diffrn_standards_interval_time 120
_diffrn_standards_number 3
_exptl_absorpt_coefficient_mu 3.066
_exptl_absorpt_correction_T_max 0.736
_exptl_absorpt_correction_T_min 0.473
_exptl_absorpt_correction_type
;
empirical via \y scans (North et al., 1968)
;
_exptl_crystal_colour colourless
_exptl_crystal_density_diffrn 1.466
_exptl_crystal_density_meas ?
_exptl_crystal_density_method none
_exptl_crystal_description prism
_exptl_crystal_F_000 496
_exptl_crystal_size_max 0.35
_exptl_crystal_size_mid 0.15
_exptl_crystal_size_min 0.10
_refine_diff_density_max 0.597
_refine_diff_density_min -0.627
_refine_ls_extinction_coef 0.0075(16)
_refine_ls_extinction_method 'SHELXL93 (Sheldrick, 1993)'
_refine_ls_goodness_of_fit_all 1.099
_refine_ls_goodness_of_fit_obs 1.148
_refine_ls_hydrogen_treatment 'H atoms riding'
_refine_ls_matrix_type full
_refine_ls_number_parameters 292
_refine_ls_number_reflns 3659
_refine_ls_number_restraints 0
_refine_ls_restrained_S_all 1.091
_refine_ls_restrained_S_obs 1.148
_refine_ls_R_factor_all 0.087
_refine_ls_R_factor_obs 0.078
_refine_ls_shift/esd_max 0.002
_refine_ls_shift/esd_mean 0.000
_refine_ls_structure_factor_coef Fsqd
_refine_ls_weighting_details 'w = 1/[\s^2^(Fo^2^)+(0.1616P)^2^+0.5288P] where P=(Fo^2^+2Fc^2^)/3'
_refine_ls_weighting_scheme calc
_refine_ls_wR_factor_all 0.234
_refine_ls_wR_factor_obs 0.226
_reflns_number_observed 3245
_reflns_number_total 3826
_reflns_observed_criterion I>2\s(I)
_cod_data_source_file cf1279.cif
_cod_data_source_block gsa5204
_cod_depositor_comments
;
The following automatic conversions were performed:

'_exptl_crystal_density_meas' value 'not measured' was changed to '?'
- the value is perceived as not measured.

Automatic conversion script
Id: cif_fix_values 3008 2015-01-20 13:52:24Z robertas 

The following automatic conversions were performed:

'_refine_ls_weighting_scheme' value 'calc w =
1/[\s^2^(Fo^2^)+(0.1616P)^2^+0.5288P] where P=(Fo^2^+2Fc^2^)/3' was
changed to 'calc'. New tag '_refine_ls_weighting_details' was
created. The value of the new tag was set to 'w =
1/[\s^2^(Fo^2^)+(0.1616P)^2^+0.5288P] where P=(Fo^2^+2Fc^2^)/3'.

Automatic conversion script
Id: cif_fix_values 3143 2015-03-26 13:38:13Z robertas 
;
_cod_original_cell_volume 1090.1(5)
_cod_database_code 2007906

loop_
_symmetry_equiv_pos_as_xyz
'x, y, z'
'-x, -y, -z'

loop_
_atom_site_aniso_label
_atom_site_aniso_U_11
_atom_site_aniso_U_22
_atom_site_aniso_U_33
_atom_site_aniso_U_12
_atom_site_aniso_U_13
_atom_site_aniso_U_23
N1A 0.046(2) 0.071(2) 0.051(2) 0.0050(14) 0.0100(13) 0.0193(14)
C2A 0.047(2) 0.069(2) 0.039(2) 0.006(2) 0.0035(14) 0.0158(15)
N3A 0.0392(15) 0.058(2) 0.0387(14) 0.0036(12) 0.0008(11) 0.0110(12)
C4A 0.034(2) 0.045(2) 0.040(2) 0.0011(12) 0.0020(12) 0.0070(12)
C5A 0.034(2) 0.048(2) 0.042(2) 0.0018(13) -0.0020(12) 0.0043(13)
C6A 0.036(2) 0.051(2) 0.054(2) 0.0029(14) 0.0086(14) 0.0099(14)
Cl6A 0.0408(5) 0.0764(7) 0.0805(7) -0.0086(4) 0.0089(4) 0.0155(5)
N7A 0.041(2) 0.063(2) 0.0401(14) -0.0013(13) -0.0011(11) 0.0050(12)
C8A 0.041(2) 0.065(2) 0.0350(15) 0.000(2) 0.0016(13) 0.0061(14)
N9A 0.0327(14) 0.0541(15) 0.0387(13) -0.0024(11) 0.0020(10) 0.0080(11)
C10A 0.030(2) 0.058(2) 0.044(2) -0.0003(13) 0.0036(12) 0.0136(14)
C11A 0.042(2) 0.058(2) 0.0359(15) 0.0008(14) 0.0032(13) 0.0088(13)
O12A 0.048(2) 0.077(2) 0.062(2) 0.0089(13) -0.0048(12) 0.0229(13)
O13A 0.0454(15) 0.070(2) 0.075(2) -0.0044(12) 0.0012(12) 0.0304(14)
C14A 0.073(3) 0.082(3) 0.103(4) -0.007(2) 0.000(3) 0.051(3)
C15A 0.102(4) 0.074(3) 0.112(4) -0.011(3) 0.004(3) 0.037(3)
N1B 0.040(2) 0.062(2) 0.058(2) 0.0030(13) 0.0008(13) 0.0097(14)
C2B 0.043(2) 0.064(2) 0.044(2) 0.007(2) 0.0037(14) 0.0067(15)
N3B 0.040(2) 0.057(2) 0.0397(13) 0.0058(12) 0.0072(11) 0.0068(11)
C4B 0.039(2) 0.045(2) 0.044(2) 0.0036(13) 0.0071(13) 0.0121(13)
C5B 0.049(2) 0.051(2) 0.050(2) 0.0056(15) 0.0128(15) 0.0188(14)
C6B 0.040(2) 0.048(2) 0.069(2) 0.0042(14) 0.010(2) 0.022(2)
Cl6B 0.0471(6) 0.0845(8) 0.1061(9) -0.0009(5) 0.0195(5) 0.0431(7)
N7B 0.069(2) 0.072(2) 0.052(2) 0.000(2) 0.018(2) 0.021(2)
C8B 0.072(3) 0.072(2) 0.039(2) -0.001(2) 0.011(2) 0.013(2)
N9B 0.048(2) 0.054(2) 0.0420(14) -0.0015(13) 0.0048(12) 0.0084(12)
C10B 0.038(2) 0.055(2) 0.047(2) -0.0001(14) 0.0014(13) 0.0046(14)
C11B 0.034(2) 0.056(2) 0.0339(14) 0.0024(14) -0.0011(12) 0.0062(13)
O12B 0.0433(14) 0.069(2) 0.0512(13) 0.0081(12) 0.0122(11) 0.0088(11)
O13B 0.0366(12) 0.0554(13) 0.0553(13) 0.0019(10) 0.0078(10) 0.0119(10)
C14B 0.050(2) 0.055(2) 0.076(3) 0.005(2) 0.008(2) 0.015(2)
C15B 0.069(3) 0.072(3) 0.092(3) 0.001(2) 0.020(2) 0.034(2)

loop_
_atom_site_label
_atom_site_fract_x
_atom_site_fract_y
_atom_site_fract_z
_atom_site_U_iso_or_equiv
_atom_site_thermal_displace_type
_atom_site_calc_flag
_atom_site_refinement_flags
_atom_site_occupancy
_atom_site_disorder_group
_atom_site_type_symbol
N1A 0.2646(6) 0.2583(3) 1.0160(2) 0.0576(8) Uani d . 1 . N
C2A 0.4904(7) 0.3408(4) 1.0356(2) 0.0540(9) Uani d . 1 . C
H2A 0.5462(7) 0.3715(4) 1.0856(2) 0.065 Uiso calc R 1 . H
N3A 0.6428(5) 0.3834(3) 0.99248(14) 0.0482(7) Uani d . 1 . N
C4A 0.5485(6) 0.3363(3) 0.9223(2) 0.0426(7) Uani d . 1 . C
C5A 0.3162(6) 0.2497(3) 0.8940(2) 0.0454(7) Uani d . 1 . C
C6A 0.1814(6) 0.2138(4) 0.9461(2) 0.0495(8) Uani d . 1 . C
Cl6A -0.1066(2) 0.10674(11) 0.91953(6) 0.0722(4) Uani d . 1 . Cl
N7A 0.2782(5) 0.2209(3) 0.8186(2) 0.0531(7) Uani d . 1 . N
C8A 0.4811(6) 0.2878(4) 0.8034(2) 0.0520(8) Uani d . 1 . C
H8A 0.5074(6) 0.2875(4) 0.7559(2) 0.062 Uiso calc R 1 . H
N9A 0.6510(5) 0.3581(3) 0.86309(14) 0.0459(7) Uani d . 1 . N
C10A 0.8861(6) 0.4484(4) 0.8642(2) 0.0467(8) Uani d . 1 . C
H101 0.9788(6) 0.3960(4) 0.8354(2) 0.056 Uiso calc R 1 . H
H102 0.9676(6) 0.4853(4) 0.9142(2) 0.056 Uiso calc R 1 . H
C11A 0.8704(6) 0.5646(4) 0.8338(2) 0.0488(8) Uani d . 1 . C
O12A 0.6927(5) 0.5789(3) 0.8073(2) 0.0640(7) Uani d . 1 . O
O13A 1.0868(5) 0.6505(3) 0.8418(2) 0.0659(8) Uani d . 1 . O
C14A 1.1030(10) 0.7750(5) 0.8187(3) 0.087(2) Uani d . 1 . C
H141 1.0977(10) 0.7541(5) 0.7660(3) 0.105 Uiso calc R 1 . H
H142 0.9704(10) 0.8106(5) 0.8322(3) 0.105 Uiso calc R 1 . H
C15A 1.3270(11) 0.8760(6) 0.8552(4) 0.102(2) Uani d . 1 . C
H151 1.353(5) 0.953(3) 0.836(2) 0.152 Uiso calc R 1 . H
H152 1.4552(15) 0.8353(17) 0.847(2) 0.152 Uiso calc R 1 . H
H153 1.321(4) 0.906(4) 0.9068(5) 0.152 Uiso calc R 1 . H
N1B 0.7461(5) 0.2544(3) 0.5159(2) 0.0571(8) Uani d . 1 . N
C2B 0.5375(7) 0.1907(4) 0.5343(2) 0.0541(9) Uani d . 1 . C
H2B 0.5282(7) 0.2097(4) 0.5842(2) 0.065 Uiso calc R 1 . H
N3B 0.3443(5) 0.1046(3) 0.49027(15) 0.0484(7) Uani d . 1 . N
C4B 0.3749(6) 0.0819(3) 0.4204(2) 0.0448(7) Uani d . 1 . C
C5B 0.5787(7) 0.1397(4) 0.3931(2) 0.0505(8) Uani d . 1 . C
C6B 0.7646(6) 0.2283(4) 0.4458(2) 0.0532(8) Uani d . 1 . C
Cl6B 1.0279(2) 0.31052(13) 0.42132(7) 0.0796(4) Uani d . 1 . Cl
N7B 0.5456(7) 0.0948(4) 0.3176(2) 0.0670(9) Uani d . 1 . N
C8B 0.3294(8) 0.0130(4) 0.3009(2) 0.0658(11) Uani d . 1 . C
H8B 0.2584(8) -0.0331(4) 0.2528(2) 0.079 Uiso calc R 1 . H
N9B 0.2145(5) 0.0006(3) 0.36030(15) 0.0521(7) Uani d . 1 . N
C10B -0.0174(6) -0.0901(4) 0.3608(2) 0.0513(8) Uani d . 1 . C
H103 -0.1362(6) -0.0747(4) 0.3287(2) 0.062 Uiso calc R 1 . H
H104 -0.0589(6) -0.0692(4) 0.4100(2) 0.062 Uiso calc R 1 . H
C11B -0.0199(6) -0.2379(3) 0.3360(2) 0.0450(7) Uani d . 1 . C
O12B 0.1333(5) -0.2802(3) 0.30807(14) 0.0573(7) Uani d . 1 . O
O13B -0.2193(4) -0.3158(2) 0.34962(13) 0.0520(6) Uani d . 1 . O
C14B -0.2477(7) -0.4628(4) 0.3312(2) 0.0632(10) Uani d . 1 . C
H143 -0.1054(7) -0.4798(4) 0.3508(2) 0.076 Uiso calc R 1 . H
H144 -0.2753(7) -0.5027(4) 0.2784(2) 0.076 Uiso calc R 1 . H
C15B -0.4562(9) -0.5241(5) 0.3642(3) 0.0787(13) Uani d . 1 . C
H154 -0.494(4) -0.6223(5) 0.3477(17) 0.118 Uiso calc R 1 . H
H155 -0.591(2) -0.496(3) 0.3497(18) 0.118 Uiso calc R 1 . H
H156 -0.418(3) -0.494(3) 0.4167(3) 0.118 Uiso calc R 1 . H

loop_
_atom_type_symbol
_atom_type_description
_atom_type_scat_dispersion_real
_atom_type_scat_dispersion_imag
_atom_type_scat_source
C C 0.0181 0.0091 'International Tables Vol C Tables 4.2.6.8 and 6.1.1.4'
H H 0.0000 0.0000 'International Tables Vol C Tables 4.2.6.8 and 6.1.1.4'
Cl Cl 0.3639 0.7018 'International Tables Vol C Tables 4.2.6.8 and 6.1.1.4'
N N 0.0311 0.0180 'International Tables Vol C Tables 4.2.6.8 and 6.1.1.4'
O O 0.0492 0.0322 'International Tables Vol C Tables 4.2.6.8 and 6.1.1.4'

loop_
_geom_angle_atom_site_label_1
_geom_angle_atom_site_label_2
_geom_angle_atom_site_label_3
_geom_angle
_geom_angle_publ_flag
C6A N1A C2A 117.3(3) n
N3A C2A N1A 128.0(3) yes
C4A N3A C2A 112.2(3) n
N3A C4A N9A 128.5(3) ?
N3A C4A C5A 125.9(3) n
N9A C4A C5A 105.6(3) yes
C6A C5A N7A 135.0(3) ?
C6A C5A C4A 114.6(3) n
N7A C5A C4A 110.3(3) yes
N1A C6A C5A 122.0(3) n
N1A C6A Cl6A 118.1(3) ?
C5A C6A Cl6A 119.9(3) ?
C8A N7A C5A 103.5(3) yes
N7A C8A N9A 114.6(3) yes
C4A N9A C8A 106.0(3) yes
C4A N9A C10A 126.5(3) ?
C8A N9A C10A 127.2(3) ?
N9A C10A C11A 111.4(3) ?
O12A C11A O13A 125.0(3) ?
O12A C11A C10A 125.8(3) ?
O13A C11A C10A 109.2(3) ?
C11A O13A C14A 116.5(3) ?
C15A C14A O13A 108.0(4) ?
C6B N1B C2B 117.1(3) n
N3B C2B N1B 128.2(3) yes
C4B N3B C2B 111.7(3) n
N3B C4B N9B 127.8(3) ?
N3B C4B C5B 126.6(3) n
N9B C4B C5B 105.6(3) yes
N7B C5B C6B 134.3(3) ?
N7B C5B C4B 110.7(3) n
C6B C5B C4B 115.0(3) yes
N1B C6B C5B 121.4(3) n
N1B C6B Cl6B 117.7(3) ?
C5B C6B Cl6B 120.9(3) ?
C8B N7B C5B 103.8(3) yes
N7B C8B N9B 114.3(3) yes
C4B N9B C8B 105.5(3) yes
C4B N9B C10B 126.2(3) ?
C8B N9B C10B 128.0(3) ?
N9B C10B C11B 111.4(3) ?
O12B C11B O13B 124.9(3) ?
O12B C11B C10B 125.7(3) ?
O13B C11B C10B 109.4(3) ?
C11B O13B C14B 116.8(3) ?
O13B C14B C15B 107.0(3) ?

loop_
_geom_bond_atom_site_label_1
_geom_bond_atom_site_label_2
_geom_bond_site_symmetry_2
_geom_bond_distance
_geom_bond_publ_flag
N1A C6A . 1.308(5) n
N1A C2A . 1.349(5) n
C2A N3A . 1.329(5) n
N3A C4A . 1.328(4) n
C4A N9A . 1.359(4) n
C4A C5A . 1.409(4) n
C5A C6A . 1.380(5) n
C5A N7A . 1.381(4) n
C6A Cl6A . 1.729(4) n
N7A C8A . 1.311(5) yes
C8A N9A . 1.367(4) yes
N9A C10A . 1.455(4) n
C10A C11A . 1.505(5) ?
C11A O12A . 1.190(4) ?
C11A O13A . 1.328(4) ?
O13A C14A . 1.470(5) ?
C14A C15A . 1.454(7) ?
N1B C6B . 1.313(5) n
N1B C2B . 1.353(5) n
C2B N3B . 1.327(5) n
N3B C4B . 1.326(4) n
C4B N9B . 1.366(4) n
C4B C5B . 1.394(5) n
C5B N7B . 1.380(5) n
C5B C6B . 1.383(5) n
C6B Cl6B . 1.724(4) n
N7B C8B . 1.301(6) yes
C8B N9B . 1.377(5) yes
N9B C10B . 1.449(4) n
C10B C11B . 1.501(5) ?
C11B O12B . 1.200(4) ?
C11B O13B . 1.329(4) ?
O13B C14B . 1.458(5) ?
C14B C15B . 1.490(6) ?

loop_
_geom_torsion_atom_site_label_1
_geom_torsion_atom_site_label_2
_geom_torsion_atom_site_label_3
_geom_torsion_atom_site_label_4
_geom_torsion
_geom_torsion_publ_flag
C6A N1A C2A N3A -0.1(6) ?
N1A C2A N3A C4A 0.7(6) ?
C2A N3A C4A N9A -179.8(3) ?
C2A N3A C4A C5A -0.7(5) ?
N3A C4A C5A C6A 0.2(5) ?
N9A C4A C5A C6A 179.5(3) ?
N3A C4A C5A N7A -180.0(3) ?
N9A C4A C5A N7A -0.7(4) ?
C2A N1A C6A C5A -0.5(6) ?
C2A N1A C6A Cl6A 179.4(3) ?
N7A C5A C6A N1A -179.4(4) ?
C4A C5A C6A N1A 0.4(5) ?
N7A C5A C6A Cl6A 0.8(6) ?
C4A C5A C6A Cl6A -179.4(2) ?
C6A C5A N7A C8A -180.0(4) ?
C4A C5A N7A C8A 0.2(4) ?
C5A N7A C8A N9A 0.3(4) ?
N3A C4A N9A C8A -179.9(3) ?
C5A C4A N9A C8A 0.8(4) ?
N3A C4A N9A C10A -5.0(6) ?
C5A C4A N9A C10A 175.7(3) ?
N7A C8A N9A C4A -0.8(4) ?
N7A C8A N9A C10A -175.6(3) ?
C4A N9A C10A C11A -115.7(4) ?
C8A N9A C10A C11A 58.2(5) yes
N9A C10A C11A O12A -4.8(5) ?
N9A C10A C11A O13A 174.6(3) yes
O12A C11A O13A C14A 2.7(6) ?
C10A C11A O13A C14A -176.6(4) yes
C11A O13A C14A C15A 159.4(5) yes
C6B N1B C2B N3B -0.7(6) ?
N1B C2B N3B C4B 1.0(6) ?
C2B N3B C4B N9B -179.3(3) ?
C2B N3B C4B C5B -0.8(5) ?
N3B C4B C5B N7B -178.9(3) ?
N9B C4B C5B N7B -0.2(4) ?
N3B C4B C5B C6B 0.4(5) ?
N9B C4B C5B C6B 179.2(3) ?
C2B N1B C6B C5B 0.1(6) ?
C2B N1B C6B Cl6B 179.1(3) ?
N7B C5B C6B N1B 179.1(4) ?
C4B C5B C6B N1B 0.0(5) ?
N7B C5B C6B Cl6B 0.1(6) ?
C4B C5B C6B Cl6B -179.0(3) ?
C6B C5B N7B C8B -179.2(4) ?
C4B C5B N7B C8B -0.1(5) ?
C5B N7B C8B N9B 0.3(5) ?
N3B C4B N9B C8B 179.1(4) ?
C5B C4B N9B C8B 0.3(4) ?
N3B C4B N9B C10B -6.9(6) ?
C5B C4B N9B C10B 174.4(3) ?
N7B C8B N9B C4B -0.4(5) ?
N7B C8B N9B C10B -174.3(4) ?
C4B N9B C10B C11B -107.7(4) ?
C8B N9B C10B C11B 65.1(5) yes
N9B C10B C11B O12B -11.2(5) ?
N9B C10B C11B O13B 168.9(3) yes
O12B C11B O13B C14B 2.1(5) ?
C10B C11B O13B C14B -177.9(3) yes
C11B O13B C14B C15B 169.1(3) yes

loop_
_cod_related_entry_id
_cod_related_entry_database
_cod_related_entry_code
1 ChemSpider 203956
